data_2210374
loop_
_publ_author_name
'McKee, Vickie'
'Morgan, Grace G,'
'Nelson, Jane'

_publ_section_title
;
 Tris[2-(2-nitrobenzylideneamino)ethyl]amine
;
_journal_coeditor_code SJ2093
_journal_issue 9
_journal_name_full 'Acta Crystallographica Section E'
_journal_page_first o3747
_journal_page_last o3749
_journal_paper_doi 10.1107/S1600536806030492
_journal_volume 62
_journal_year 2006
_chemical_formula_iupac 'C27 H27 N7 O6'
_chemical_formula_moiety 'C27 H27 N7 O6'
_chemical_formula_sum 'C27 H27 N7 O6'
_chemical_formula_weight 545.56
_chemical_name_systematic
;
Tris[N-2-(nitrobenzylideneamino)ethyl]amine
;
_space_group_IT_number 148
_symmetry_cell_setting trigonal
_symmetry_space_group_name_Hall '-R 3'
_symmetry_space_group_name_H-M 'R -3 :H'
_atom_sites_solution_hydrogens geom
_atom_sites_solution_primary direct
_atom_sites_solution_secondary difmap
_audit_creation_method SHELXL-97
_cell_angle_alpha 90.00
_cell_angle_beta 90.00
_cell_angle_gamma 120.00
_cell_formula_units_Z 6
_cell_length_a 20.7650(10)
_cell_length_b 20.7650(10)
_cell_length_c 10.4530(10)
_cell_measurement_reflns_used 31
_cell_measurement_temperature 123(2)
_cell_measurement_theta_max 12.5
_cell_measurement_theta_min 5.0
_cell_volume 3903.3(5)
_computing_cell_refinement XSCANS
_computing_data_collection 'XSCANS (Siemens, 1994)'
_computing_data_reduction XSCANS
_computing_molecular_graphics 'SHELXTL (Sheldrick, 2001)'
_computing_publication_material SHELXTL
_computing_structure_refinement 'SHELXL97 (Sheldrick, 1997)'
_computing_structure_solution 'SHELXS97 (Sheldrick, 1997)'
_diffrn_ambient_temperature 123(2)
_diffrn_measured_fraction_theta_full 0.993
_diffrn_measured_fraction_theta_max 0.980
_diffrn_measurement_device_type 'Siemens P4 four-circle'
_diffrn_measurement_method \w
_diffrn_radiation_monochromator graphite
_diffrn_radiation_source 'normal-focus sealed tube'
_diffrn_radiation_type MoK\a
_diffrn_radiation_wavelength 0.71073
_diffrn_reflns_av_R_equivalents 0.0158
_diffrn_reflns_av_sigmaI/netI 0.0307
_diffrn_reflns_limit_h_max 26
_diffrn_reflns_limit_h_min -1
_diffrn_reflns_limit_k_max 1
_diffrn_reflns_limit_k_min -26
_diffrn_reflns_limit_l_max 13
_diffrn_reflns_limit_l_min -1
_diffrn_reflns_number 2518
_diffrn_reflns_theta_full 26.00
_diffrn_reflns_theta_max 27.47
_diffrn_reflns_theta_min 2.25
_diffrn_standards_decay_% 0
_diffrn_standards_interval_count 97
_diffrn_standards_number 3
_exptl_absorpt_coefficient_mu 0.101
_exptl_absorpt_correction_type none
_exptl_crystal_colour yellow
_exptl_crystal_density_diffrn 1.393
_exptl_crystal_density_method 'not measured'
_exptl_crystal_description block
_exptl_crystal_F_000 1716
_exptl_crystal_size_max 0.55
_exptl_crystal_size_mid 0.40
_exptl_crystal_size_min 0.30
_refine_diff_density_max 0.260
_refine_diff_density_min -0.234
_refine_ls_extinction_method none
_refine_ls_goodness_of_fit_ref 1.031
_refine_ls_hydrogen_treatment constr
_refine_ls_matrix_type full
_refine_ls_number_parameters 121
_refine_ls_number_reflns 1952
_refine_ls_number_restraints 0
_refine_ls_restrained_S_all 1.031
_refine_ls_R_factor_all 0.0724
_refine_ls_R_factor_gt 0.0467
_refine_ls_shift/su_max 0.000
_refine_ls_shift/su_mean 0.000
_refine_ls_structure_factor_coef Fsqd
_refine_ls_weighting_details 'calc w=1/[\s^2^(Fo^2^)+(0.0491P)^2^+5.6815P] where P=(Fo^2^+2Fc^2^)/3'
_refine_ls_weighting_scheme calc
_refine_ls_wR_factor_gt 0.1068
_refine_ls_wR_factor_ref 0.1184
_reflns_number_gt 1425
_reflns_number_total 1952
_reflns_threshold_expression I>2\s(I)
_cod_data_source_file sj2093.cif
_cod_data_source_block I
_cod_original_sg_symbol_H-M 'R -3'
_cod_database_code 2210374
_cod_database_fobs_code 2210374

loop_
_symmetry_equiv_pos_as_xyz
'x, y, z'
'-y, x-y, z'
'-x+y, -x, z'
'x+2/3, y+1/3, z+1/3'
'-y+2/3, x-y+1/3, z+1/3'
'-x+y+2/3, -x+1/3, z+1/3'
'x+1/3, y+2/3, z+2/3'
'-y+1/3, x-y+2/3, z+2/3'
'-x+y+1/3, -x+2/3, z+2/3'
'-x, -y, -z'
'y, -x+y, -z'
'x-y, x, -z'
'-x+2/3, -y+1/3, -z+1/3'
'y+2/3, -x+y+1/3, -z+1/3'
'x-y+2/3, x+1/3, -z+1/3'
'-x+1/3, -y+2/3, -z+2/3'
'y+1/3, -x+y+2/3, -z+2/3'
'x-y+1/3, x+2/3, -z+2/3'

loop_
_atom_site_type_symbol
_atom_site_label
_atom_site_fract_x
_atom_site_fract_y
_atom_site_fract_z
_atom_site_U_iso_or_equiv
_atom_site_adp_type
_atom_site_calc_flag
_atom_site_refinement_flags
_atom_site_occupancy
N N1 1.0000 0.0000 0.2625(3) 0.0251(6) Uani d S 1
C C11 0.95311(10) 0.03093(10) 0.2257(2) 0.0296(4) Uani d . 1
H H11A 0.9301 0.0106 0.1414 0.036 Uiso calc R 1
H H11B 0.9842 0.0856 0.2173 0.036 Uiso calc R 1
C C12 0.89304(10) 0.01266(11) 0.3229(2) 0.0301(4) Uani d . 1
H H12A 0.8646 -0.0418 0.3366 0.036 Uiso calc R 1
H H12B 0.9159 0.0365 0.4054 0.036 Uiso calc R 1
N N11 0.84242(8) 0.03839(8) 0.28074(16) 0.0297(4) Uani d . 1
C C13 0.77375(9) -0.00662(9) 0.29467(16) 0.0220(4) Uani d . 1
H H13 0.7572 -0.0561 0.3221 0.026 Uiso calc R 1
C C14 0.71876(9) 0.01770(9) 0.26824(15) 0.0188(3) Uani d . 1
C C15 0.74417(10) 0.09390(10) 0.26214(17) 0.0238(4) Uani d . 1
H H15 0.7961 0.1279 0.2661 0.029 Uiso calc R 1
C C16 0.69605(11) 0.12121(10) 0.25056(18) 0.0286(4) Uani d . 1
H H16 0.7152 0.1733 0.2450 0.034 Uiso calc R 1
C C17 0.61985(11) 0.07295(11) 0.24696(18) 0.0290(4) Uani d . 1
H H17 0.5868 0.0920 0.2406 0.035 Uiso calc R 1
C C18 0.59218(9) -0.00295(10) 0.25268(17) 0.0246(4) Uani d . 1
H H18 0.5401 -0.0365 0.2511 0.029 Uiso calc R 1
C C19 0.64171(9) -0.02941(9) 0.26073(15) 0.0199(3) Uani d . 1
N N12 0.60806(8) -0.11087(8) 0.25530(14) 0.0255(3) Uani d . 1
O O11 0.64710(8) -0.13623(7) 0.21889(13) 0.0333(3) Uani d . 1
O O12 0.54240(8) -0.14936(8) 0.28380(15) 0.0409(4) Uani d . 1

loop_
_atom_site_aniso_label
_atom_site_aniso_U_11
_atom_site_aniso_U_22
_atom_site_aniso_U_33
_atom_site_aniso_U_12
_atom_site_aniso_U_13
_atom_site_aniso_U_23
N1 0.0137(7) 0.0137(7) 0.0479(16) 0.0068(4) 0.000 0.000
C11 0.0243(9) 0.0224(9) 0.0441(11) 0.0131(8) 0.0005(8) 0.0056(8)
C12 0.0230(9) 0.0285(10) 0.0436(11) 0.0165(8) -0.0017(8) 0.0024(8)
N11 0.0218(8) 0.0248(8) 0.0461(10) 0.0143(7) 0.0010(7) 0.0044(7)
C13 0.0224(9) 0.0213(8) 0.0257(8) 0.0135(7) -0.0002(7) 0.0015(7)
C14 0.0193(8) 0.0207(8) 0.0185(8) 0.0116(7) 0.0005(6) 0.0008(6)
C15 0.0208(9) 0.0207(8) 0.0284(9) 0.0092(7) -0.0015(7) 0.0018(7)
C16 0.0366(10) 0.0217(9) 0.0325(10) 0.0183(8) -0.0041(8) -0.0005(7)
C17 0.0310(10) 0.0372(10) 0.0318(9) 0.0268(9) -0.0025(8) -0.0012(8)
C18 0.0179(8) 0.0316(10) 0.0251(9) 0.0130(8) -0.0005(7) -0.0023(7)
C19 0.0211(8) 0.0192(8) 0.0188(8) 0.0098(7) -0.0001(6) -0.0008(6)
N12 0.0269(8) 0.0217(8) 0.0233(7) 0.0089(6) -0.0018(6) -0.0006(6)
O11 0.0403(8) 0.0253(7) 0.0396(8) 0.0204(6) -0.0052(6) -0.0055(6)
O12 0.0273(7) 0.0291(8) 0.0475(9) 0.0000(6) 0.0042(6) -0.0008(6)

loop_
_atom_type_symbol
_atom_type_description
_atom_type_scat_dispersion_real
_atom_type_scat_dispersion_imag
_atom_type_scat_source
C C 0.0033 0.0016 'International Tables Vol C Tables 4.2.6.8 and 6.1.1.4'
H H 0.0000 0.0000 'International Tables Vol C Tables 4.2.6.8 and 6.1.1.4'
N N 0.0061 0.0033 'International Tables Vol C Tables 4.2.6.8 and 6.1.1.4'
O O 0.0106 0.0060 'International Tables Vol C Tables 4.2.6.8 and 6.1.1.4'

loop_
_geom_angle_atom_site_label_1
_geom_angle_atom_site_label_2
_geom_angle_atom_site_label_3
_geom_angle_site_symmetry_1
_geom_angle_site_symmetry_3
_geom_angle
C11 N1 C11 2_645 3_765 113.33(11)
C11 N1 C11 2_645 . 113.33(11)
C11 N1 C11 3_765 . 113.33(11)
N1 C11 C12 . . 111.25(17)
N1 C11 H11A . . 109.4
C12 C11 H11A . . 109.4
N1 C11 H11B . . 109.4
C12 C11 H11B . . 109.4
H11A C11 H11B . . 108.0
N11 C12 C11 . . 111.16(16)
N11 C12 H12A . . 109.4
C11 C12 H12A . . 109.4
N11 C12 H12B . . 109.4
C11 C12 H12B . . 109.4
H12A C12 H12B . . 108.0
C13 N11 C12 . . 116.49(15)
N11 C13 C14 . . 120.12(15)
N11 C13 H13 . . 119.9
C14 C13 H13 . . 119.9
C15 C14 C19 . . 116.20(15)
C15 C14 C13 . . 118.28(15)
C19 C14 C13 . . 125.23(15)
C16 C15 C14 . . 121.93(16)
C16 C15 H15 . . 119.0
C14 C15 H15 . . 119.0
C15 C16 C17 . . 120.31(17)
C15 C16 H16 . . 119.8
C17 C16 H16 . . 119.8
C18 C17 C16 . . 119.74(16)
C18 C17 H17 . . 120.1
C16 C17 H17 . . 120.1
C17 C18 C19 . . 119.03(16)
C17 C18 H18 . . 120.5
C19 C18 H18 . . 120.5
C18 C19 C14 . . 122.73(15)
C18 C19 N12 . . 115.57(15)
C14 C19 N12 . . 121.65(15)
O12 N12 O11 . . 123.69(15)
O12 N12 C19 . . 118.32(15)
O11 N12 C19 . . 117.96(14)

loop_
_geom_bond_atom_site_label_1
_geom_bond_atom_site_label_2
_geom_bond_site_symmetry_2
_geom_bond_distance
N1 C11 2_645 1.4607(19)
N1 C11 3_765 1.4607(19)
N1 C11 . 1.4607(19)
C11 C12 . 1.503(3)
C11 H11A . 0.9900
C11 H11B . 0.9900
C12 N11 . 1.465(2)
C12 H12A . 0.9900
C12 H12B . 0.9900
N11 C13 . 1.263(2)
C13 C14 . 1.487(2)
C13 H13 . 0.9500
C14 C15 . 1.397(2)
C14 C19 . 1.399(2)
C15 C16 . 1.379(2)
C15 H15 . 0.9500
C16 C17 . 1.387(3)
C16 H16 . 0.9500
C17 C18 . 1.383(3)
C17 H17 . 0.9500
C18 C19 . 1.390(2)
C18 H18 . 0.9500
C19 N12 . 1.474(2)
N12 O12 . 1.223(2)
N12 O11 . 1.2273(19)

loop_
_geom_hbond_atom_site_label_D
_geom_hbond_atom_site_label_H
_geom_hbond_atom_site_label_A
_geom_hbond_site_symmetry_A
_geom_hbond_distance_DH
_geom_hbond_distance_HA
_geom_hbond_distance_DA
_geom_hbond_angle_DHA
_geom_hbond_publ_flag
C13 H13 O11 . 0.95 2.31 2.777(2) 109.3 ?
C12 H12A O12 16_645 0.99 2.60 3.592(2) 177.6 y
C18 H18 O11 15_445 0.95 2.51 3.147(2) 124.1 y

loop_
_geom_torsion_atom_site_label_1
_geom_torsion_atom_site_label_2
_geom_torsion_atom_site_label_3
_geom_torsion_atom_site_label_4
_geom_torsion_site_symmetry_1
_geom_torsion
C11 N1 C11 C12 2_645 83.6(3)
C11 N1 C11 C12 3_765 -145.41(19)
N1 C11 C12 N11 . -175.32(15)
C11 C12 N11 C13 . 135.09(18)
C12 N11 C13 C14 . 173.14(16)
N11 C13 C14 C15 . -17.0(3)
N11 C13 C14 C19 . 169.45(17)
C19 C14 C15 C16 . 0.6(3)
C13 C14 C15 C16 . -173.55(16)
C14 C15 C16 C17 . 1.2(3)
C15 C16 C17 C18 . -1.2(3)
C16 C17 C18 C19 . -0.6(3)
C17 C18 C19 C14 . 2.5(3)
C17 C18 C19 N12 . -174.98(15)
C15 C14 C19 C18 . -2.5(2)
C13 C14 C19 C18 . 171.22(16)
C15 C14 C19 N12 . 174.88(15)
C13 C14 C19 N12 . -11.5(2)
C18 C19 N12 O12 . -22.2(2)
C14 C19 N12 O12 . 160.27(16)
C18 C19 N12 O11 . 155.76(15)
C14 C19 N12 O11 . -21.7(2)
